data_7712126
loop_
_publ_author_name
'Ankur, ?'
'Sharma, Deepti'
'Andrews, Alex P.'
'Venugopal, Ajay'

_publ_section_title
;
 Reactivity of a quasi-four-coordinate butylmagnesium cation.
;
_journal_issue 6
_journal_name_full 'Dalton transactions (Cambridge, England : 2003)'
_journal_page_first 1533
_journal_page_last 1537
_journal_paper_doi 10.1039/d3dt00018d
_journal_volume 52
_journal_year 2023
_chemical_formula_moiety 'C24 B F20, C13 H32 Mg N3'
_chemical_formula_sum 'C37 H32 B F20 Mg N3'
_chemical_formula_weight 933.77
_space_group_crystal_system monoclinic
_space_group_IT_number 14
_space_group_name_Hall '-P 2ybc'
_space_group_name_H-M_alt 'P 1 21/c 1'
_atom_sites_solution_hydrogens geom
_audit_creation_method SHELXL-2018/3
_audit_update_record
;
2022-10-30 deposited with the CCDC.	2023-01-16 downloaded from the CCDC.
;
_cell_angle_alpha 90
_cell_angle_beta 109.490(3)
_cell_angle_gamma 90
_cell_formula_units_Z 4
_cell_length_a 14.9256(14)
_cell_length_b 20.6814(18)
_cell_length_c 13.6544(12)
_cell_measurement_reflns_used 9908
_cell_measurement_temperature 140(2)
_cell_measurement_theta_max 22.69
_cell_measurement_theta_min 2.53
_cell_volume 3973.4(6)
_computing_cell_refinement 'APEX3/SAINT (Bruker, 2016)'
_computing_data_collection 'APEX3 (Bruker, 2016)'
_computing_data_reduction 'SAINT/XPREP (Bruker, 2016)'
_computing_molecular_graphics 'ORTEP3- 2014.1(Farrugia, 1997) '
_computing_publication_material 'SHELXL-2018/3 (Sheldrick, 2018)'
_computing_structure_refinement 'SHELXL-2018/3 (Sheldrick, 2018)'
_computing_structure_solution 'SHELXT 2018/2 (Sheldrick, 2018)'
_diffrn_ambient_temperature 140(2)
_diffrn_detector_area_resol_mean 0
_diffrn_measured_fraction_theta_full 0.999
_diffrn_measured_fraction_theta_max 0.999
_diffrn_measurement_device_type 'Bruker KAPPA APEX-II CCD'
_diffrn_measurement_method '\f and \w scans'
_diffrn_radiation_type MoK\a
_diffrn_radiation_wavelength 0.71073
_diffrn_reflns_av_R_equivalents 0.0414
_diffrn_reflns_av_unetI/netI 0.0275
_diffrn_reflns_Laue_measured_fraction_full 0.999
_diffrn_reflns_Laue_measured_fraction_max 0.999
_diffrn_reflns_limit_h_max 17
_diffrn_reflns_limit_h_min -17
_diffrn_reflns_limit_k_max 24
_diffrn_reflns_limit_k_min -24
_diffrn_reflns_limit_l_max 16
_diffrn_reflns_limit_l_min -16
_diffrn_reflns_number 55572
_diffrn_reflns_point_group_measured_fraction_full 0.999
_diffrn_reflns_point_group_measured_fraction_max 0.999
_diffrn_reflns_theta_full 24.998
_diffrn_reflns_theta_max 24.998
_diffrn_reflns_theta_min 2.444
_diffrn_source 'sealed tube'
_exptl_absorpt_coefficient_mu 0.172
_exptl_absorpt_correction_T_max 0.986
_exptl_absorpt_correction_T_min 0.971
_exptl_absorpt_correction_type multi-scan
_exptl_absorpt_process_details 'SADABS (Bruker, 2016)'
_exptl_crystal_colour colourless
_exptl_crystal_density_diffrn 1.561
_exptl_crystal_density_meas 1.560
_exptl_crystal_density_method NONE
_exptl_crystal_description block
_exptl_crystal_F_000 1888
_exptl_crystal_size_max 0.170
_exptl_crystal_size_mid 0.120
_exptl_crystal_size_min 0.080
_refine_diff_density_max 0.429
_refine_diff_density_min -0.193
_refine_diff_density_rms 0.040
_refine_ls_extinction_method none
_refine_ls_goodness_of_fit_ref 1.042
_refine_ls_hydrogen_treatment constr
_refine_ls_matrix_type full
_refine_ls_number_parameters 615
_refine_ls_number_reflns 6997
_refine_ls_number_restraints 102
_refine_ls_restrained_S_all 1.050
_refine_ls_R_factor_all 0.0786
_refine_ls_R_factor_gt 0.0426
_refine_ls_shift/su_max 0.001
_refine_ls_shift/su_mean 0.000
_refine_ls_structure_factor_coef Fsqd
_refine_ls_weighting_details 'w=1/[\s^2^(Fo^2^)+(0.0537P)^2^+2.1942P] where P=(Fo^2^+2Fc^2^)/3'
_refine_ls_weighting_scheme calc
_refine_ls_wR_factor_gt 0.1062
_refine_ls_wR_factor_ref 0.1321
_reflns_Friedel_coverage 0.000
_reflns_number_gt 4550
_reflns_number_total 6997
_reflns_threshold_expression 'I > 2\s(I)'
_cod_data_source_file d3dt00018d2.cif
_cod_data_source_block 1b
_cod_depositor_comments 'Adding full bibliography for 7712126--7712130.cif.'
_cod_original_sg_symbol_H-M 'P 21/c'
_cod_database_code 7712126
_shelx_shelxl_version_number 2018/3
_shelx_space_group_comment
;
The symmetry employed for this shelxl refinement is uniquely defined
by the following loop, which should always be used as a source of
symmetry information in preference to the above space-group names.
They are only intended as comments.
;
_shelx_estimated_absorpt_t_min 0.971
_shelx_estimated_absorpt_t_max 0.986

loop_
_space_group_symop_operation_xyz
'x, y, z'
'-x, y+1/2, -z+1/2'
'-x, -y, -z'
'x, -y-1/2, z-1/2'

loop_
_atom_site_label
_atom_site_type_symbol
_atom_site_fract_x
_atom_site_fract_y
_atom_site_fract_z
_atom_site_U_iso_or_equiv
_atom_site_adp_type
_atom_site_occupancy
_atom_site_site_symmetry_order
_atom_site_calc_flag
_atom_site_refinement_flags_posn
_atom_site_refinement_flags_adp
_atom_site_refinement_flags_occupancy
_atom_site_disorder_assembly
_atom_site_disorder_group
C1 C 0.8271(4) 0.3209(2) 0.9798(4) 0.151(2) Uani 1 1 d . . . . .
H1A H 0.858088 0.288219 0.950184 0.227 Uiso 1 1 calc R U . . .
H1B H 0.873949 0.340242 1.041177 0.227 Uiso 1 1 calc R U . . .
H1C H 0.776409 0.300629 0.999763 0.227 Uiso 1 1 calc R U . . .
C2 C 0.7386(4) 0.4221(3) 0.9420(4) 0.1135(16) Uani 1 1 d . . . . .
H2A H 0.746408 0.464180 0.911168 0.136 Uiso 1 1 calc R U . A 1
H2B H 0.769520 0.425486 1.018241 0.136 Uiso 1 1 calc R U . A 1
C4 C 0.8621(3) 0.3996(2) 0.8679(5) 0.1067(16) Uani 1 1 d . . . . .
H4A H 0.894516 0.434043 0.917397 0.128 Uiso 1 1 calc R U . B 1
H4B H 0.909668 0.365479 0.871416 0.128 Uiso 1 1 calc R U . B 1
C6 C 0.4991(3) 0.3620(2) 0.8020(5) 0.137(2) Uani 1 1 d . . . . .
H6A H 0.462402 0.352547 0.729337 0.206 Uiso 1 1 calc R U . . .
H6B H 0.516786 0.321386 0.840650 0.206 Uiso 1 1 calc R U . . .
H6C H 0.460440 0.388086 0.832712 0.206 Uiso 1 1 calc R U . . .
C7 C 0.5538(3) 0.45650(19) 0.7451(4) 0.1044(14) Uani 1 1 d . . . . .
H7A H 0.523209 0.444553 0.672023 0.157 Uiso 1 1 calc R U . . .
H7B H 0.508201 0.479599 0.769892 0.157 Uiso 1 1 calc R U . . .
H7C H 0.608479 0.484496 0.751656 0.157 Uiso 1 1 calc R U . . .
C8 C 0.8145(5) 0.3263(3) 0.6478(8) 0.223(4) Uani 1 1 d . . . . .
H8A H 0.844274 0.295872 0.704345 0.335 Uiso 1 1 calc R U . C 2
H8B H 0.766957 0.303544 0.590978 0.335 Uiso 1 1 calc R U . C 2
H8C H 0.863148 0.344769 0.622498 0.335 Uiso 1 1 calc R U . C 2
C9 C 0.7257(4) 0.4216(3) 0.5993(5) 0.1353(19) Uani 1 1 d . . . . .
H9A H 0.694055 0.457086 0.622373 0.203 Uiso 1 1 calc R U . . .
H9B H 0.775185 0.439168 0.574433 0.203 Uiso 1 1 calc R U . . .
H9C H 0.678994 0.397943 0.542914 0.203 Uiso 1 1 calc R U . . .
C14 C 0.29319(18) 0.31384(12) 0.2782(2) 0.0442(6) Uani 1 1 d . . . . .
C15 C 0.33870(18) 0.26347(12) 0.3420(2) 0.0468(6) Uani 1 1 d . . . . .
C16 C 0.41472(19) 0.27123(14) 0.4331(2) 0.0526(7) Uani 1 1 d . . . . .
C17 C 0.4486(2) 0.33134(15) 0.4641(2) 0.0572(7) Uani 1 1 d . . . . .
C18 C 0.4053(2) 0.38351(14) 0.4067(2) 0.0565(7) Uani 1 1 d . . . . .
C19 C 0.32926(19) 0.37359(12) 0.3180(2) 0.0494(7) Uani 1 1 d . . . . .
C20 C 0.11488(18) 0.34374(12) 0.2006(2) 0.0462(6) Uani 1 1 d . . . . .
C21 C 0.08048(19) 0.31330(13) 0.2714(2) 0.0503(7) Uani 1 1 d . . . . .
C22 C 0.0062(2) 0.33525(16) 0.3002(2) 0.0594(8) Uani 1 1 d . . . . .
C23 C -0.0349(2) 0.39328(17) 0.2628(3) 0.0668(9) Uani 1 1 d . . . . .
C24 C -0.0017(2) 0.42730(14) 0.1965(3) 0.0621(8) Uani 1 1 d . . . . .
C25 C 0.07135(19) 0.40258(13) 0.1671(2) 0.0513(7) Uani 1 1 d . . . . .
C26 C 0.22109(18) 0.34706(12) 0.0708(2) 0.0456(6) Uani 1 1 d . . . . .
C27 C 0.3044(2) 0.37342(13) 0.0660(2) 0.0512(7) Uani 1 1 d . . . . .
C28 C 0.3123(2) 0.40492(14) -0.0197(3) 0.0585(8) Uani 1 1 d . . . . .
C29 C 0.2356(3) 0.40979(14) -0.1084(2) 0.0610(8) Uani 1 1 d . . . . .
C30 C 0.1522(2) 0.38229(13) -0.1100(2) 0.0569(7) Uani 1 1 d . . . . .
C31 C 0.14716(19) 0.35225(13) -0.0226(2) 0.0495(7) Uani 1 1 d . . . . .
C32 C 0.17671(18) 0.23442(12) 0.1262(2) 0.0438(6) Uani 1 1 d . . . . .
C33 C 0.09117(18) 0.20186(13) 0.1020(2) 0.0493(7) Uani 1 1 d . . . . .
C34 C 0.0768(2) 0.13871(14) 0.0677(2) 0.0581(7) Uani 1 1 d . . . . .
C35 C 0.1499(2) 0.10479(14) 0.0533(2) 0.0639(8) Uani 1 1 d . . . . .
C36 C 0.2356(2) 0.13470(14) 0.0730(2) 0.0590(8) Uani 1 1 d . . . . .
C37 C 0.24673(19) 0.19754(13) 0.1073(2) 0.0504(7) Uani 1 1 d . . . . .
B1 B 0.2019(2) 0.30973(14) 0.1690(2) 0.0450(7) Uani 1 1 d . . . . .
F1 F 0.31109(11) 0.20167(7) 0.31848(12) 0.0580(4) Uani 1 1 d . . . . .
F2 F 0.45512(12) 0.21938(8) 0.49034(14) 0.0725(5) Uani 1 1 d . . . . .
F3 F 0.52253(14) 0.33990(10) 0.55267(15) 0.0862(6) Uani 1 1 d . . . . .
F4 F 0.43603(14) 0.44335(8) 0.43875(15) 0.0816(6) Uani 1 1 d . . . . .
F5 F 0.28807(12) 0.42774(7) 0.26587(13) 0.0628(4) Uani 1 1 d . . . . .
F6 F 0.11889(11) 0.25648(8) 0.31350(13) 0.0627(4) Uani 1 1 d . . . . .
F7 F -0.02758(13) 0.29967(10) 0.36281(15) 0.0806(5) Uani 1 1 d . . . . .
F8 F -0.10734(14) 0.41625(11) 0.28979(19) 0.1038(7) Uani 1 1 d . . . . .
F9 F -0.04120(14) 0.48409(9) 0.15747(18) 0.0924(6) Uani 1 1 d . . . . .
F10 F 0.09812(12) 0.44048(7) 0.10128(14) 0.0673(5) Uani 1 1 d . . . . .
F11 F 0.06155(11) 0.32709(8) -0.02964(12) 0.0612(4) Uani 1 1 d . . . . .
F12 F 0.07592(14) 0.38475(8) -0.19724(14) 0.0759(5) Uani 1 1 d . . . . .
F13 F 0.24358(17) 0.43888(9) -0.19276(15) 0.0908(6) Uani 1 1 d . . . . .
F14 F 0.39671(14) 0.43023(9) -0.01680(15) 0.0820(6) Uani 1 1 d . . . . .
F15 F 0.38609(11) 0.37016(8) 0.14830(13) 0.0663(5) Uani 1 1 d . . . . .
F16 F 0.33386(11) 0.22373(8) 0.12464(13) 0.0619(4) Uani 1 1 d . . . . .
F17 F 0.30884(14) 0.10135(9) 0.06090(17) 0.0855(6) Uani 1 1 d . . . . .
F18 F 0.13747(16) 0.04351(9) 0.01975(18) 0.0978(7) Uani 1 1 d . . . . .
F19 F -0.00860(13) 0.11115(9) 0.04745(17) 0.0842(6) Uani 1 1 d . . . . .
F20 F 0.01271(10) 0.23126(7) 0.10915(14) 0.0631(4) Uani 1 1 d . . . . .
Mg1 Mg 0.68012(7) 0.33333(5) 0.76424(9) 0.0663(3) Uani 1 1 d . . . . .
N1 N 0.7862(2) 0.37156(14) 0.9020(3) 0.0858(9) Uani 1 1 d . . . . .
N2 N 0.58588(18) 0.39813(12) 0.8071(2) 0.0649(7) Uani 1 1 d . . . . .
N3 N 0.7687(2) 0.37785(16) 0.6859(3) 0.0906(10) Uani 1 1 d . . . . .
C10 C 0.6327(14) 0.2359(9) 0.7689(16) 0.115(5) Uani 0.402(8) 1 d D U P D 1
H10C H 0.644307 0.224166 0.842366 0.138 Uiso 0.402(8) 1 calc R U P D 1
H10D H 0.563168 0.234590 0.732718 0.138 Uiso 0.402(8) 1 calc R U P D 1
C11 C 0.6776(11) 0.1855(6) 0.7219(13) 0.141(4) Uani 0.402(8) 1 d D U P D 1
H11C H 0.747238 0.187471 0.756941 0.169 Uiso 0.402(8) 1 calc R U P D 1
H11D H 0.664712 0.196673 0.647976 0.169 Uiso 0.402(8) 1 calc R U P D 1
C12 C 0.6461(19) 0.1169(7) 0.7271(17) 0.156(6) Uani 0.402(8) 1 d D U P D 1
H12C H 0.575756 0.118836 0.700622 0.187 Uiso 0.402(8) 1 calc R U P D 1
H12D H 0.664497 0.093629 0.673384 0.187 Uiso 0.402(8) 1 calc R U P D 1
C13 C 0.6694(13) 0.0720(10) 0.8161(13) 0.174(7) Uani 0.402(8) 1 d D U P D 1
H13D H 0.637149 0.030627 0.793478 0.262 Uiso 0.402(8) 1 calc R U P D 1
H13E H 0.738283 0.065003 0.843205 0.262 Uiso 0.402(8) 1 calc R U P D 1
H13F H 0.648341 0.090551 0.870811 0.262 Uiso 0.402(8) 1 calc R U P D 1
C10' C 0.6673(9) 0.2348(5) 0.7382(10) 0.109(4) Uani 0.598(8) 1 d D U P D 2
H10A H 0.625649 0.229511 0.665114 0.131 Uiso 0.598(8) 1 calc R U P D 2
H10B H 0.731122 0.219625 0.741149 0.131 Uiso 0.598(8) 1 calc R U P D 2
C11' C 0.6345(9) 0.1891(4) 0.7966(8) 0.148(3) Uani 0.598(8) 1 d D U P D 2
H11A H 0.567714 0.201655 0.784884 0.177 Uiso 0.598(8) 1 calc R U P D 2
H11B H 0.669726 0.199878 0.870016 0.177 Uiso 0.598(8) 1 calc R U P D 2
C12' C 0.6328(9) 0.1167(4) 0.7936(9) 0.127(3) Uani 0.598(8) 1 d D U P D 2
H12A H 0.689689 0.100313 0.849102 0.152 Uiso 0.598(8) 1 calc R U P D 2
H12B H 0.576202 0.101503 0.809380 0.152 Uiso 0.598(8) 1 calc R U P D 2
C13' C 0.6308(11) 0.0878(7) 0.6929(9) 0.160(5) Uani 0.598(8) 1 d D U P D 2
H13A H 0.629774 0.040557 0.697748 0.241 Uiso 0.598(8) 1 calc R U P D 2
H13B H 0.573746 0.102550 0.637481 0.241 Uiso 0.598(8) 1 calc R U P D 2
H13C H 0.687459 0.101358 0.677282 0.241 Uiso 0.598(8) 1 calc R U P D 2
C3 C 0.6329(5) 0.4088(4) 0.9178(5) 0.099(2) Uani 0.751(10) 1 d . . P E 1
H3A H 0.624758 0.370152 0.956767 0.118 Uiso 0.751(10) 1 calc R U P E 1
H3B H 0.603027 0.446003 0.940581 0.118 Uiso 0.751(10) 1 calc R U P E 1
C5 C 0.8304(4) 0.4262(3) 0.7653(6) 0.104(3) Uani 0.751(10) 1 d . . P D 1
H5A H 0.886252 0.438115 0.745367 0.125 Uiso 0.751(10) 1 calc R U P E 1
H5B H 0.793301 0.465945 0.764453 0.125 Uiso 0.751(10) 1 calc R U P E 1
C5' C 0.8642(10) 0.3726(8) 0.7698(14) 0.083(6) Uani 0.249(10) 1 d . . P D 2
H5'1 H 0.883372 0.326618 0.779921 0.100 Uiso 0.249(10) 1 calc R U P E 2
H5'2 H 0.912167 0.396038 0.747721 0.100 Uiso 0.249(10) 1 calc R U P E 2
C3' C 0.6609(16) 0.4410(12) 0.894(2) 0.097(7) Uani 0.249(10) 1 d . . P E 2
H3'1 H 0.669242 0.481562 0.859115 0.116 Uiso 0.249(10) 1 calc R U P E 2
H3'2 H 0.629992 0.453116 0.944915 0.116 Uiso 0.249(10) 1 calc R U P E 2

loop_
_atom_site_aniso_label
_atom_site_aniso_U_11
_atom_site_aniso_U_22
_atom_site_aniso_U_33
_atom_site_aniso_U_23
_atom_site_aniso_U_13
_atom_site_aniso_U_12
C1 0.150(5) 0.117(4) 0.118(4) 0.038(3) -0.045(4) -0.023(3)
C2 0.099(3) 0.126(4) 0.098(3) -0.046(3) 0.010(3) -0.024(3)
C4 0.062(2) 0.071(3) 0.166(5) -0.012(3) 0.010(3) -0.010(2)
C6 0.119(4) 0.129(4) 0.209(6) -0.018(4) 0.116(4) -0.036(3)
C7 0.097(3) 0.082(3) 0.142(4) 0.011(3) 0.050(3) 0.025(2)
C8 0.245(8) 0.119(5) 0.420(13) -0.021(6) 0.262(9) 0.033(5)
C9 0.147(5) 0.129(4) 0.164(5) 0.013(4) 0.097(4) -0.014(4)
C14 0.0421(14) 0.0435(15) 0.0502(16) -0.0004(12) 0.0196(12) 0.0012(12)
C15 0.0472(15) 0.0402(15) 0.0562(17) -0.0008(13) 0.0213(14) -0.0015(12)
C16 0.0504(16) 0.0538(18) 0.0539(17) 0.0104(14) 0.0177(14) 0.0089(14)
C17 0.0503(16) 0.068(2) 0.0482(17) -0.0021(15) 0.0090(14) -0.0035(15)
C18 0.0611(18) 0.0505(17) 0.0572(18) -0.0076(15) 0.0187(15) -0.0115(15)
C19 0.0529(16) 0.0416(15) 0.0525(17) 0.0037(13) 0.0159(14) 0.0002(13)
C20 0.0426(14) 0.0410(15) 0.0526(16) -0.0031(12) 0.0127(13) -0.0007(12)
C21 0.0480(16) 0.0460(16) 0.0557(17) -0.0042(13) 0.0155(14) 0.0015(13)
C22 0.0516(17) 0.070(2) 0.0607(19) -0.0080(16) 0.0242(15) -0.0058(15)
C23 0.0495(17) 0.072(2) 0.081(2) -0.0163(19) 0.0255(17) 0.0070(16)
C24 0.0547(17) 0.0464(17) 0.080(2) -0.0080(16) 0.0159(17) 0.0135(14)
C25 0.0517(16) 0.0435(16) 0.0579(18) -0.0031(13) 0.0173(14) -0.0001(13)
C26 0.0467(15) 0.0381(14) 0.0529(16) -0.0003(12) 0.0179(13) 0.0022(12)
C27 0.0513(16) 0.0470(16) 0.0568(18) -0.0035(13) 0.0200(15) 0.0010(13)
C28 0.069(2) 0.0483(17) 0.072(2) -0.0052(15) 0.0422(18) -0.0074(15)
C29 0.092(2) 0.0447(16) 0.0552(19) 0.0057(14) 0.0366(19) 0.0069(16)
C30 0.071(2) 0.0437(16) 0.0517(18) 0.0007(14) 0.0154(16) 0.0111(15)
C31 0.0509(16) 0.0403(15) 0.0578(18) -0.0010(13) 0.0188(14) 0.0038(12)
C32 0.0447(14) 0.0421(14) 0.0455(15) 0.0038(12) 0.0162(12) 0.0019(12)
C33 0.0449(15) 0.0470(16) 0.0568(17) -0.0024(13) 0.0180(13) 0.0019(13)
C34 0.0569(18) 0.0527(17) 0.0634(19) -0.0064(15) 0.0182(15) -0.0130(15)
C35 0.085(2) 0.0405(16) 0.070(2) -0.0128(15) 0.0317(18) -0.0071(16)
C36 0.070(2) 0.0486(17) 0.068(2) -0.0036(14) 0.0344(17) 0.0078(15)
C37 0.0506(16) 0.0487(16) 0.0552(17) 0.0021(13) 0.0219(14) -0.0018(13)
B1 0.0411(16) 0.0397(16) 0.0541(19) 0.0039(14) 0.0159(14) 0.0022(13)
F1 0.0630(10) 0.0413(9) 0.0655(10) 0.0054(7) 0.0159(8) 0.0010(7)
F2 0.0728(11) 0.0680(11) 0.0658(11) 0.0138(9) 0.0084(9) 0.0151(9)
F3 0.0764(12) 0.0926(14) 0.0667(12) -0.0029(10) -0.0065(10) -0.0108(11)
F4 0.0926(14) 0.0588(11) 0.0776(13) -0.0097(9) 0.0072(10) -0.0229(10)
F5 0.0701(11) 0.0397(9) 0.0703(11) 0.0022(8) 0.0122(9) -0.0019(8)
F6 0.0659(10) 0.0577(10) 0.0708(11) 0.0135(8) 0.0313(9) 0.0073(8)
F7 0.0745(12) 0.1012(14) 0.0811(13) 0.0014(11) 0.0461(11) -0.0039(11)
F8 0.0782(13) 0.1148(17) 0.1373(19) -0.0104(14) 0.0610(14) 0.0283(12)
F9 0.0879(14) 0.0621(12) 0.1292(18) 0.0035(11) 0.0388(13) 0.0321(10)
F10 0.0775(11) 0.0440(9) 0.0851(12) 0.0089(9) 0.0332(10) 0.0094(8)
F11 0.0488(9) 0.0644(10) 0.0646(10) 0.0019(8) 0.0111(8) 0.0012(8)
F12 0.0931(13) 0.0689(11) 0.0559(11) 0.0061(9) 0.0115(10) 0.0187(10)
F13 0.1362(18) 0.0780(13) 0.0722(13) 0.0171(10) 0.0535(13) 0.0000(12)
F14 0.0895(13) 0.0804(13) 0.0946(14) -0.0023(11) 0.0553(12) -0.0211(11)
F15 0.0497(9) 0.0804(12) 0.0691(11) -0.0004(9) 0.0203(9) -0.0119(8)
F16 0.0530(9) 0.0583(10) 0.0825(12) -0.0031(8) 0.0334(9) 0.0011(8)
F17 0.0938(14) 0.0609(11) 0.1213(16) -0.0117(11) 0.0620(13) 0.0132(10)
F18 0.1187(17) 0.0516(11) 0.1316(18) -0.0298(11) 0.0532(15) -0.0125(11)
F19 0.0715(12) 0.0684(12) 0.1119(16) -0.0202(11) 0.0296(11) -0.0284(10)
F20 0.0447(9) 0.0571(10) 0.0868(12) -0.0087(9) 0.0209(8) -0.0035(8)
Mg1 0.0586(6) 0.0450(5) 0.0890(8) -0.0058(5) 0.0163(6) -0.0051(5)
N1 0.0703(19) 0.0692(19) 0.096(2) -0.0004(17) -0.0012(17) -0.0058(16)
N2 0.0580(15) 0.0649(16) 0.0765(19) -0.0048(14) 0.0286(14) -0.0107(13)
N3 0.0660(19) 0.089(2) 0.129(3) -0.017(2) 0.049(2) -0.0052(17)
C10 0.147(11) 0.056(7) 0.139(10) 0.006(7) 0.045(8) -0.012(8)
C11 0.171(8) 0.067(6) 0.175(9) -0.002(7) 0.043(7) -0.012(6)
C12 0.185(10) 0.081(8) 0.177(11) -0.008(9) 0.029(10) -0.002(8)
C13 0.193(14) 0.131(12) 0.170(14) 0.018(11) 0.021(11) 0.014(11)
C10' 0.131(8) 0.045(4) 0.136(8) -0.005(5) 0.026(6) -0.010(5)
C11' 0.228(8) 0.071(5) 0.144(7) 0.003(5) 0.061(6) -0.041(5)
C12' 0.186(8) 0.077(5) 0.122(7) 0.011(5) 0.057(6) -0.022(5)
C13' 0.164(10) 0.151(10) 0.187(11) -0.024(9) 0.086(9) -0.011(9)
C3 0.116(5) 0.105(5) 0.083(4) -0.029(4) 0.043(4) -0.033(4)
C5 0.055(3) 0.072(4) 0.181(7) -0.007(4) 0.035(4) -0.010(3)
C5' 0.053(8) 0.075(12) 0.129(15) -0.016(10) 0.039(9) -0.006(8)
C3' 0.092(14) 0.079(13) 0.135(19) -0.062(13) 0.059(14) -0.016(11)

loop_
_atom_type_symbol
_atom_type_description
_atom_type_scat_dispersion_real
_atom_type_scat_dispersion_imag
_atom_type_scat_source
C C 0.0033 0.0016 'International Tables Vol C Tables 4.2.6.8 and 6.1.1.4'
H H 0.0000 0.0000 'International Tables Vol C Tables 4.2.6.8 and 6.1.1.4'
B B 0.0013 0.0007 'International Tables Vol C Tables 4.2.6.8 and 6.1.1.4'
F F 0.0171 0.0103 'International Tables Vol C Tables 4.2.6.8 and 6.1.1.4'
Mg Mg 0.0486 0.0363 'International Tables Vol C Tables 4.2.6.8 and 6.1.1.4'
N N 0.0061 0.0033 'International Tables Vol C Tables 4.2.6.8 and 6.1.1.4'

loop_
_geom_angle_atom_site_label_1
_geom_angle_atom_site_label_2
_geom_angle_atom_site_label_3
_geom_angle
_geom_angle_site_symmetry_1
_geom_angle_site_symmetry_3
_geom_angle_publ_flag
C3' C2 N1 121.9(9) . . ?
N1 C2 C3 112.6(4) . . ?
C5 C4 N1 114.9(4) . . ?
C5' C4 N1 113.1(6) . . ?
N3 C8 C5' 52.6(6) . . ?
C15 C14 C19 112.4(2) . . ?
C15 C14 B1 127.9(2) . . ?
C19 C14 B1 119.7(2) . . ?
F1 C15 C14 121.1(2) . . ?
F1 C15 C16 114.7(2) . . ?
C14 C15 C16 124.2(2) . . ?
F2 C16 C17 120.1(3) . . ?
F2 C16 C15 120.2(3) . . ?
C17 C16 C15 119.7(3) . . ?
F3 C17 C16 120.6(3) . . ?
F3 C17 C18 120.0(3) . . ?
C16 C17 C18 119.4(3) . . ?
F4 C18 C17 119.9(3) . . ?
F4 C18 C19 121.2(3) . . ?
C17 C18 C19 118.9(3) . . ?
F5 C19 C18 115.8(2) . . ?
F5 C19 C14 118.8(2) . . ?
C18 C19 C14 125.4(3) . . ?
C25 C20 C21 112.8(2) . . ?
C25 C20 B1 127.6(2) . . ?
C21 C20 B1 119.6(2) . . ?
F6 C21 C22 115.8(3) . . ?
F6 C21 C20 119.3(2) . . ?
C22 C21 C20 124.9(3) . . ?
F7 C22 C23 120.1(3) . . ?
F7 C22 C21 120.7(3) . . ?
C23 C22 C21 119.2(3) . . ?
F8 C23 C24 120.3(3) . . ?
F8 C23 C22 120.7(3) . . ?
C24 C23 C22 119.0(3) . . ?
F9 C24 C23 120.4(3) . . ?
F9 C24 C25 119.6(3) . . ?
C23 C24 C25 120.0(3) . . ?
F10 C25 C24 114.6(2) . . ?
F10 C25 C20 121.4(2) . . ?
C24 C25 C20 124.0(3) . . ?
C27 C26 C31 112.3(2) . . ?
C27 C26 B1 128.7(2) . . ?
C31 C26 B1 118.9(2) . . ?
F15 C27 C28 114.8(2) . . ?
F15 C27 C26 121.1(2) . . ?
C28 C27 C26 124.1(3) . . ?
F14 C28 C29 119.7(3) . . ?
F14 C28 C27 120.0(3) . . ?
C29 C28 C27 120.3(3) . . ?
F13 C29 C30 121.1(3) . . ?
F13 C29 C28 120.5(3) . . ?
C30 C29 C28 118.3(3) . . ?
F12 C30 C29 119.8(3) . . ?
F12 C30 C31 120.8(3) . . ?
C29 C30 C31 119.4(3) . . ?
F11 C31 C30 115.9(3) . . ?
F11 C31 C26 118.7(2) . . ?
C30 C31 C26 125.4(3) . . ?
C33 C32 C37 112.4(2) . . ?
C33 C32 B1 128.6(2) . . ?
C37 C32 B1 119.0(2) . . ?
F20 C33 C34 114.2(2) . . ?
F20 C33 C32 121.1(2) . . ?
C34 C33 C32 124.7(3) . . ?
F19 C34 C35 120.2(3) . . ?
F19 C34 C33 120.2(3) . . ?
C35 C34 C33 119.6(3) . . ?
F18 C35 C36 120.7(3) . . ?
F18 C35 C34 120.6(3) . . ?
C36 C35 C34 118.7(3) . . ?
F17 C36 C35 119.2(3) . . ?
F17 C36 C37 121.0(3) . . ?
C35 C36 C37 119.8(3) . . ?
F16 C37 C36 116.0(2) . . ?
F16 C37 C32 119.1(2) . . ?
C36 C37 C32 124.8(3) . . ?
C14 B1 C26 113.2(2) . . ?
C14 B1 C20 103.0(2) . . ?
C26 B1 C20 112.1(2) . . ?
C14 B1 C32 112.8(2) . . ?
C26 B1 C32 103.4(2) . . ?
C20 B1 C32 112.6(2) . . ?
C10' Mg1 N2 128.9(3) . . ?
C10 Mg1 N2 108.9(4) . . ?
C10' Mg1 N3 111.8(3) . . ?
C10 Mg1 N3 132.6(4) . . ?
N2 Mg1 N3 115.48(12) . . ?
C10' Mg1 N1 120.6(4) . . ?
C10 Mg1 N1 118.1(6) . . ?
N2 Mg1 N1 83.76(12) . . ?
N3 Mg1 N1 83.33(14) . . ?
C10' Mg1 C5' 108.6(5) . . ?
N2 Mg1 C5' 121.8(4) . . ?
N3 Mg1 C5' 31.4(4) . . ?
N1 Mg1 C5' 56.8(4) . . ?
C2 N1 C1 112.0(4) . . ?
C2 N1 C4 110.8(3) . . ?
C1 N1 C4 109.2(4) . . ?
C2 N1 Mg1 106.2(2) . . ?
C1 N1 Mg1 112.0(3) . . ?
C4 N1 Mg1 106.5(3) . . ?
C3 N2 C7 115.4(4) . . ?
C3 N2 C6 103.7(4) . . ?
C7 N2 C6 106.2(3) . . ?
C7 N2 C3' 89.0(11) . . ?
C6 N2 C3' 134.6(10) . . ?
C3 N2 Mg1 104.1(3) . . ?
C7 N2 Mg1 118.2(2) . . ?
C6 N2 Mg1 108.3(2) . . ?
C3' N2 Mg1 100.7(7) . . ?
C8 N3 C9 107.3(5) . . ?
C8 N3 C5' 77.3(8) . . ?
C9 N3 C5' 135.3(7) . . ?
C8 N3 C5 119.1(5) . . ?
C9 N3 C5 99.6(4) . . ?
C8 N3 Mg1 107.6(3) . . ?
C9 N3 Mg1 119.3(3) . . ?
C5' N3 Mg1 100.0(6) . . ?
C5 N3 Mg1 104.5(3) . . ?
C11 C10 Mg1 116.4(12) . . ?
C10 C11 C12 116.5(18) . . ?
C13 C12 C11 129.8(19) . . ?
C11' C10' Mg1 125.9(9) . . ?
C10' C11' C12' 130.8(11) . . ?
C13' C12' C11' 114.9(11) . . ?
N2 C3 C2 111.0(5) . . ?
C4 C5 N3 111.4(5) . . ?
C4 C5' N3 111.4(10) . . ?
C4 C5' C8 154.0(9) . . ?
N3 C5' C8 50.1(6) . . ?
C4 C5' Mg1 79.5(6) . . ?
N3 C5' Mg1 48.6(4) . . ?
C8 C5' Mg1 74.5(5) . . ?
C2 C3' N2 122.6(14) . . ?

loop_
_geom_bond_atom_site_label_1
_geom_bond_atom_site_label_2
_geom_bond_distance
_geom_bond_site_symmetry_2
_geom_bond_publ_flag
C1 N1 1.471(5) . ?
C2 C3' 1.19(2) . ?
C2 N1 1.468(6) . ?
C2 C3 1.525(9) . ?
C4 C5 1.432(8) . ?
C4 C5' 1.462(17) . ?
C4 N1 1.480(5) . ?
C6 N2 1.477(5) . ?
C7 N2 1.461(5) . ?
C8 N3 1.453(5) . ?
C8 C5' 1.848(19) . ?
C9 N3 1.457(6) . ?
C14 C15 1.382(4) . ?
C14 C19 1.385(4) . ?
C14 B1 1.652(4) . ?
C15 F1 1.348(3) . ?
C15 C16 1.385(4) . ?
C16 F2 1.345(3) . ?
C16 C17 1.355(4) . ?
C17 F3 1.350(3) . ?
C17 C18 1.363(4) . ?
C18 F4 1.341(3) . ?
C18 C19 1.371(4) . ?
C19 F5 1.359(3) . ?
C20 C25 1.383(4) . ?
C20 C21 1.387(4) . ?
C20 B1 1.656(4) . ?
C21 F6 1.349(3) . ?
C21 C22 1.372(4) . ?
C22 F7 1.347(3) . ?
C22 C23 1.367(4) . ?
C23 F8 1.341(3) . ?
C23 C24 1.363(5) . ?
C24 F9 1.342(3) . ?
C24 C25 1.380(4) . ?
C25 F10 1.349(3) . ?
C26 C27 1.379(4) . ?
C26 C31 1.384(4) . ?
C26 B1 1.653(4) . ?
C27 F15 1.356(3) . ?
C27 C28 1.379(4) . ?
C28 F14 1.353(3) . ?
C28 C29 1.364(4) . ?
C29 F13 1.339(3) . ?
C29 C30 1.363(4) . ?
C30 F12 1.346(3) . ?
C30 C31 1.370(4) . ?
C31 F11 1.353(3) . ?
C32 C33 1.382(4) . ?
C32 C37 1.386(4) . ?
C32 B1 1.662(4) . ?
C33 F20 1.352(3) . ?
C33 C34 1.380(4) . ?
C34 F19 1.338(3) . ?
C34 C35 1.366(4) . ?
C35 F18 1.339(3) . ?
C35 C36 1.363(4) . ?
C36 F17 1.349(3) . ?
C36 C37 1.372(4) . ?
C37 F16 1.355(3) . ?
Mg1 C10' 2.067(11) . ?
Mg1 C10 2.144(19) . ?
Mg1 N2 2.160(3) . ?
Mg1 N3 2.164(3) . ?
Mg1 N1 2.164(3) . ?
Mg1 C5' 2.843(13) . ?
N2 C3 1.455(7) . ?
N2 C3' 1.60(2) . ?
N3 C5' 1.505(16) . ?
N3 C5 1.534(7) . ?
C10 C11 1.495(13) . ?
C11 C12 1.502(13) . ?
C12 C13 1.477(14) . ?
C10' C11' 1.425(11) . ?
C11' C12' 1.498(10) . ?
C12' C13' 1.489(11) . ?

loop_
_geom_hbond_atom_site_label_D
_geom_hbond_atom_site_label_H
_geom_hbond_atom_site_label_A
_geom_hbond_distance_DH
_geom_hbond_distance_HA
_geom_hbond_distance_DA
_geom_hbond_angle_DHA
_geom_hbond_site_symmetry_A
_geom_hbond_publ_flag
C4 H4A^a F10 0.99 2.61 3.362(5) 132.5 3_666 yes
C4 H4B^a F11 0.99 2.36 3.207(5) 143.6 1_656 yes
C6 H6A F16 0.98 2.53 3.332(6) 139.4 4_566 yes
C7 H7C F5 0.98 2.45 3.400(5) 164.4 3_666 yes
C8 H8C^b F19 0.98 2.62 3.597(6) 176.9 4_666 yes
C5^a H5B^a F5 0.99 2.48 3.455(7) 168.6 3_666 yes
C5'^b H5'2^b F12 0.99 2.32 3.049(13) 130.0 1_656 yes
C4 H4A^a F10 0.99 2.61 3.362(5) 132.5 3_666 yes
C4 H4B^a F11 0.99 2.36 3.207(5) 143.6 1_656 yes
C6 H6A F16 0.98 2.53 3.332(6) 139.4 4_566 yes
C7 H7C F5 0.98 2.45 3.400(5) 164.4 3_666 yes
C8 H8C^b F19 0.98 2.62 3.597(6) 176.9 4_666 yes
C5^a H5B^a F5 0.99 2.48 3.455(7) 168.6 3_666 yes
C5'^b H5'2^b F12 0.99 2.32 3.049(13) 130.0 1_656 yes

loop_
_geom_torsion_atom_site_label_1
_geom_torsion_atom_site_label_2
_geom_torsion_atom_site_label_3
_geom_torsion_atom_site_label_4
_geom_torsion
_geom_torsion_site_symmetry_1
_geom_torsion_site_symmetry_2
_geom_torsion_site_symmetry_3
_geom_torsion_site_symmetry_4
_geom_torsion_publ_flag
C19 C14 C15 F1 177.4(2) . . . . ?
B1 C14 C15 F1 0.7(4) . . . . ?
C19 C14 C15 C16 -2.9(4) . . . . ?
B1 C14 C15 C16 -179.6(3) . . . . ?
F1 C15 C16 F2 0.1(4) . . . . ?
C14 C15 C16 F2 -179.7(2) . . . . ?
F1 C15 C16 C17 179.8(2) . . . . ?
C14 C15 C16 C17 0.0(4) . . . . ?
F2 C16 C17 F3 -0.4(4) . . . . ?
C15 C16 C17 F3 179.9(2) . . . . ?
F2 C16 C17 C18 -178.3(3) . . . . ?
C15 C16 C17 C18 2.0(4) . . . . ?
F3 C17 C18 F4 -0.4(4) . . . . ?
C16 C17 C18 F4 177.5(3) . . . . ?
F3 C17 C18 C19 -178.8(3) . . . . ?
C16 C17 C18 C19 -0.9(4) . . . . ?
F4 C18 C19 F5 0.1(4) . . . . ?
C17 C18 C19 F5 178.5(2) . . . . ?
F4 C18 C19 C14 179.2(3) . . . . ?
C17 C18 C19 C14 -2.4(5) . . . . ?
C15 C14 C19 F5 -176.8(2) . . . . ?
B1 C14 C19 F5 0.2(4) . . . . ?
C15 C14 C19 C18 4.1(4) . . . . ?
B1 C14 C19 C18 -178.9(3) . . . . ?
C25 C20 C21 F6 -177.7(2) . . . . ?
B1 C20 C21 F6 0.2(4) . . . . ?
C25 C20 C21 C22 5.0(4) . . . . ?
B1 C20 C21 C22 -177.1(3) . . . . ?
F6 C21 C22 F7 -3.1(4) . . . . ?
C20 C21 C22 F7 174.3(3) . . . . ?
F6 C21 C22 C23 178.4(3) . . . . ?
C20 C21 C22 C23 -4.2(5) . . . . ?
F7 C22 C23 F8 1.7(5) . . . . ?
C21 C22 C23 F8 -179.7(3) . . . . ?
F7 C22 C23 C24 -177.6(3) . . . . ?
C21 C22 C23 C24 0.9(5) . . . . ?
F8 C23 C24 F9 -0.1(5) . . . . ?
C22 C23 C24 F9 179.3(3) . . . . ?
F8 C23 C24 C25 -178.4(3) . . . . ?
C22 C23 C24 C25 1.0(5) . . . . ?
F9 C24 C25 F10 1.6(4) . . . . ?
C23 C24 C25 F10 180.0(3) . . . . ?
F9 C24 C25 C20 -178.1(3) . . . . ?
C23 C24 C25 C20 0.2(5) . . . . ?
C21 C20 C25 F10 177.3(2) . . . . ?
B1 C20 C25 F10 -0.3(4) . . . . ?
C21 C20 C25 C24 -3.0(4) . . . . ?
B1 C20 C25 C24 179.4(3) . . . . ?
C31 C26 C27 F15 -176.7(2) . . . . ?
B1 C26 C27 F15 1.0(4) . . . . ?
C31 C26 C27 C28 3.7(4) . . . . ?
B1 C26 C27 C28 -178.6(3) . . . . ?
F15 C27 C28 F14 -0.7(4) . . . . ?
C26 C27 C28 F14 178.9(2) . . . . ?
F15 C27 C28 C29 178.2(2) . . . . ?
C26 C27 C28 C29 -2.2(4) . . . . ?
F14 C28 C29 F13 0.6(4) . . . . ?
C27 C28 C29 F13 -178.3(2) . . . . ?
F14 C28 C29 C30 178.2(3) . . . . ?
C27 C28 C29 C30 -0.7(4) . . . . ?
F13 C29 C30 F12 -0.6(4) . . . . ?
C28 C29 C30 F12 -178.2(2) . . . . ?
F13 C29 C30 C31 179.2(2) . . . . ?
C28 C29 C30 C31 1.6(4) . . . . ?
F12 C30 C31 F11 -1.3(4) . . . . ?
C29 C30 C31 F11 178.9(2) . . . . ?
F12 C30 C31 C26 -180.0(2) . . . . ?
C29 C30 C31 C26 0.3(4) . . . . ?
C27 C26 C31 F11 178.6(2) . . . . ?
B1 C26 C31 F11 0.7(4) . . . . ?
C27 C26 C31 C30 -2.8(4) . . . . ?
B1 C26 C31 C30 179.3(3) . . . . ?
C37 C32 C33 F20 -175.9(2) . . . . ?
B1 C32 C33 F20 1.7(4) . . . . ?
C37 C32 C33 C34 3.1(4) . . . . ?
B1 C32 C33 C34 -179.3(3) . . . . ?
F20 C33 C34 F19 -1.8(4) . . . . ?
C32 C33 C34 F19 179.2(3) . . . . ?
F20 C33 C34 C35 177.4(3) . . . . ?
C32 C33 C34 C35 -1.7(5) . . . . ?
F19 C34 C35 F18 -0.7(5) . . . . ?
C33 C34 C35 F18 -179.8(3) . . . . ?
F19 C34 C35 C36 178.9(3) . . . . ?
C33 C34 C35 C36 -0.2(5) . . . . ?
F18 C35 C36 F17 -1.6(5) . . . . ?
C34 C35 C36 F17 178.8(3) . . . . ?
F18 C35 C36 C37 180.0(3) . . . . ?
C34 C35 C36 C37 0.4(5) . . . . ?
F17 C36 C37 F16 1.9(4) . . . . ?
C35 C36 C37 F16 -179.7(3) . . . . ?
F17 C36 C37 C32 -177.1(3) . . . . ?
C35 C36 C37 C32 1.3(5) . . . . ?
C33 C32 C37 F16 178.2(2) . . . . ?
B1 C32 C37 F16 0.3(4) . . . . ?
C33 C32 C37 C36 -2.9(4) . . . . ?
B1 C32 C37 C36 179.2(3) . . . . ?
C15 C14 B1 C26 -127.3(3) . . . . ?
C19 C14 B1 C26 56.2(3) . . . . ?
C15 C14 B1 C20 111.4(3) . . . . ?
C19 C14 B1 C20 -65.0(3) . . . . ?
C15 C14 B1 C32 -10.3(4) . . . . ?
C19 C14 B1 C32 173.3(2) . . . . ?
C27 C26 B1 C14 8.3(4) . . . . ?
C31 C26 B1 C14 -174.2(2) . . . . ?
C27 C26 B1 C20 124.3(3) . . . . ?
C31 C26 B1 C20 -58.1(3) . . . . ?
C27 C26 B1 C32 -114.1(3) . . . . ?
C31 C26 B1 C32 63.4(3) . . . . ?
C25 C20 B1 C14 110.5(3) . . . . ?
C21 C20 B1 C14 -67.0(3) . . . . ?
C25 C20 B1 C26 -11.6(4) . . . . ?
C21 C20 B1 C26 170.9(2) . . . . ?
C25 C20 B1 C32 -127.7(3) . . . . ?
C21 C20 B1 C32 54.8(3) . . . . ?
C33 C32 B1 C14 125.3(3) . . . . ?
C37 C32 B1 C14 -57.2(3) . . . . ?
C33 C32 B1 C26 -112.0(3) . . . . ?
C37 C32 B1 C26 65.6(3) . . . . ?
C33 C32 B1 C20 9.2(4) . . . . ?
C37 C32 B1 C20 -173.3(2) . . . . ?
C3' C2 N1 C1 -132.1(18) . . . . ?
C3 C2 N1 C1 -92.3(5) . . . . ?
C3' C2 N1 C4 105.7(18) . . . . ?
C3 C2 N1 C4 145.5(5) . . . . ?
C3' C2 N1 Mg1 -9.5(18) . . . . ?
C3 C2 N1 Mg1 30.3(5) . . . . ?
C5 C4 N1 C2 -83.1(5) . . . . ?
C5' C4 N1 C2 -137.5(8) . . . . ?
C5 C4 N1 C1 153.1(5) . . . . ?
C5' C4 N1 C1 98.7(9) . . . . ?
C5 C4 N1 Mg1 32.0(5) . . . . ?
C5' C4 N1 Mg1 -22.5(9) . . . . ?
C5' C8 N3 C9 133.8(7) . . . . ?
C5' C8 N3 Mg1 -96.6(7) . . . . ?
Mg1 C10 C11 C12 178.7(13) . . . . ?
C10 C11 C12 C13 -75(3) . . . . ?
Mg1 C10' C11' C12' -171.9(10) . . . . ?
C10' C11' C12' C13' -25.3(19) . . . . ?
C7 N2 C3 C2 -85.8(6) . . . . ?
C6 N2 C3 C2 158.6(5) . . . . ?
Mg1 N2 C3 C2 45.4(6) . . . . ?
N1 C2 C3 N2 -54.0(8) . . . . ?
N1 C4 C5 N3 -51.2(6) . . . . ?
C8 N3 C5 C4 -79.3(6) . . . . ?
C9 N3 C5 C4 164.6(4) . . . . ?
Mg1 N3 C5 C4 40.8(5) . . . . ?
N1 C4 C5' N3 53.7(13) . . . . ?
N1 C4 C5' C8 14(3) . . . . ?
N1 C4 C5' Mg1 16.5(6) . . . . ?
C8 N3 C5' C4 -158.5(12) . . . . ?
C9 N3 C5' C4 99.7(11) . . . . ?
Mg1 N3 C5' C4 -52.5(11) . . . . ?
C9 N3 C5' C8 -101.8(8) . . . . ?
Mg1 N3 C5' C8 106.0(4) . . . . ?
C8 N3 C5' Mg1 -106.0(4) . . . . ?
C9 N3 C5' Mg1 152.2(9) . . . . ?
N3 C8 C5' C4 51(3) . . . . ?
N3 C8 C5' Mg1 48.4(3) . . . . ?
N1 C2 C3' N2 25(3) . . . . ?
C7 N2 C3' C2 -143(2) . . . . ?
C6 N2 C3' C2 105(2) . . . . ?
Mg1 N2 C3' C2 -24(3) . . . . ?
